data_4515431
loop_
_publ_author_name
'Wu, Qinghe'
'Zhao, Donglin'
'Goldey, Matthew B.'
'Filatov, Alexander S.'
'Sharapov, Valerii'
'Col\'on, Yamil J'
'Cai, Zhengxu'
'Chen, Wei'
'de Pablo, Juan'
'Galli, Giulia'
'Yu, Luping'

_publ_section_title
;
 Intra-molecular Charge Transfer and Electron Delocalization in
 Non-fullerene Organic Solar Cells.
;
_journal_issue 12
_journal_name_full 'ACS applied materials &amp; interfaces'
_journal_page_first 10043
_journal_page_last 10052
_journal_paper_doi 10.1021/acsami.7b18717
_journal_volume 10
_journal_year 2018
_chemical_formula_moiety 'C170 H152 N8 O16 S4'
_chemical_formula_sum 'C170 H152 N8 O16 S4'
_chemical_formula_weight 2691.23
_space_group_crystal_system monoclinic
_space_group_IT_number 14
_space_group_name_Hall '-P 2yn'
_space_group_name_H-M_alt 'P 1 21/n 1'
_atom_sites_solution_hydrogens geom
_atom_sites_solution_primary dual
_atom_sites_solution_secondary difmap
_audit_creation_date 2017-05-23
_audit_creation_method
;
Olex2 1.2
(compiled 2017.03.28 svn.r3405 for OlexSys, GUI svn.r5337)
;
_cell_angle_alpha 90
_cell_angle_beta 112.151(3)
_cell_angle_gamma 90
_cell_formula_units_Z 2
_cell_length_a 19.6805(19)
_cell_length_b 28.502(3)
_cell_length_c 22.410(2)
_cell_measurement_reflns_used 4336
_cell_measurement_temperature 195(2)
_cell_measurement_theta_max 9.89
_cell_measurement_theta_min 2.15
_cell_volume 11643(2)
_computing_data_collection 'APEX3 v.2015.9-0 (Bruker AXS Inc., 2015)'
_computing_data_reduction 'SAINT V.8.35A (Bruker AXS Inc., 2013)'
_computing_molecular_graphics 'Olex2 (Dolomanov et al., 2009)'
_computing_publication_material 'Olex2 (Dolomanov et al., 2009)'
_computing_structure_refinement 'XL (Sheldrick, 2008)'
_computing_structure_solution 'ShelXT (Sheldrick, 2015)'
_diffrn_ambient_temperature 195(2)
_diffrn_detector APEXII
_diffrn_detector_area_resol_mean 8
_diffrn_detector_type CMOS
_diffrn_measured_fraction_theta_full 0.990
_diffrn_measured_fraction_theta_max 0.990
_diffrn_measurement_device_type 'CCD area detector'
_diffrn_measurement_method '\f scans'
_diffrn_radiation_collimation '0.2 mm sinlge-pinhole'
_diffrn_radiation_monochromator graphite
_diffrn_radiation_type synchrotron
_diffrn_radiation_wavelength 0.41328
_diffrn_reflns_av_R_equivalents 0.2896
_diffrn_reflns_av_unetI/netI 0.1291
_diffrn_reflns_Laue_measured_fraction_full 0.990
_diffrn_reflns_Laue_measured_fraction_max 0.990
_diffrn_reflns_limit_h_max 19
_diffrn_reflns_limit_h_min -19
_diffrn_reflns_limit_k_max 28
_diffrn_reflns_limit_k_min -28
_diffrn_reflns_limit_l_max 22
_diffrn_reflns_limit_l_min -22
_diffrn_reflns_number 120471
_diffrn_reflns_point_group_measured_fraction_full 0.990
_diffrn_reflns_point_group_measured_fraction_max 0.990
_diffrn_reflns_theta_full 11.987
_diffrn_reflns_theta_max 11.987
_diffrn_reflns_theta_min 0.684
_diffrn_source synchrotron
_diffrn_source_type x-ray
_exptl_absorpt_coefficient_mu 0.028
_exptl_absorpt_correction_T_max 0.7434
_exptl_absorpt_correction_T_min 0.6033
_exptl_absorpt_correction_type multi-scan
_exptl_absorpt_process_details
;
SADABS-2014/5 (Bruker,2014/5) was used for absorption correction. 
wR2(int) was 0.1019 before and 0.0775 after correction. 
The Ratio of minimum to maximum transmission is 0.8115. 
The \l/2 correction factor is 0.00150.
;
_exptl_crystal_colour 'dark violet'
_exptl_crystal_colour_modifier dark
_exptl_crystal_colour_primary violet
_exptl_crystal_density_diffrn 0.768
_exptl_crystal_description block
_exptl_crystal_F_000 2840
_exptl_crystal_size_max 0.01
_exptl_crystal_size_mid 0.01
_exptl_crystal_size_min 0.01
_refine_diff_density_max 2.107
_refine_diff_density_min -1.499
_refine_diff_density_rms 0.254
_refine_ls_extinction_method none
_refine_ls_goodness_of_fit_ref 1.068
_refine_ls_hydrogen_treatment constr
_refine_ls_matrix_type full
_refine_ls_number_parameters 327
_refine_ls_number_reflns 12265
_refine_ls_number_restraints 207
_refine_ls_restrained_S_all 1.063
_refine_ls_R_factor_all 0.3490
_refine_ls_R_factor_gt 0.2508
_refine_ls_shift/su_max 0.000
_refine_ls_shift/su_mean 0.000
_refine_ls_structure_factor_coef Fsqd
_refine_ls_weighting_details 'w=1/[\s^2^(Fo^2^)+(0.0150P)^2^+800.0000P] where P=(Fo^2^+2Fc^2^)/3'
_refine_ls_weighting_scheme calc
_refine_ls_wR_factor_gt 0.5296
_refine_ls_wR_factor_ref 0.5976
_reflns_Friedel_coverage 0.000
_reflns_number_gt 5915
_reflns_number_total 12265
_reflns_threshold_expression 'I > 2\s(I)'
_cod_data_source_file am7b18717_si_002.cif
_cod_data_source_block TPB
_cod_original_cell_volume 11642.7(19)
_cod_database_code 4515431
_shelx_shelxl_version_number 2016/6
_shelx_space_group_comment
;
The symmetry employed for this shelxl refinement is uniquely defined
by the following loop, which should always be used as a source of
symmetry information in preference to the above space-group names.
They are only intended as comments.
;
_shelx_estimated_absorpt_t_max 1.000
_shelx_estimated_absorpt_t_min 1.000
_olex2_refinement_description
;
1. Fixed Uiso
 At 1.2 times of:
  All C(H) groups, All C(H,H) groups
 At 1.5 times of:
  All C(H,H,H) groups
2. Restrained distances
 N1-C35
 1.54 with sigma of 0.001
 O6-C62 \\sim O5-C61 \\sim O7-C55 \\sim O8-C71 \\sim O3-C10 \\sim O2-C15 \\sim
O1-C1
 with sigma of 0.01
 N1-C35 \\sim N2-C28 \\sim N3-C82 \\sim N4-C75
 with sigma of 0.01
 N4-C71 \\sim N4-C55
 with sigma of 0.001
 N3-C61 \\sim N3-C62 \\sim N4-C71 \\sim N4-C55 \\sim N1-C1 \\sim N1-C15 \\sim
N2-C10 \\sim N2-C24
 with sigma of 0.005
 C24-C23 \\sim C23-C11 \\sim C9-C11 \\sim C9-C10 \\sim C9-C8 \\sim C23-C22
 with sigma of 0.005
 C20-C19 \\sim C19-C13 \\sim C19-C18 \\sim C20-C12 \\sim C6-C12 \\sim C6-C5
\\sim C5-C13 \\sim C5-C4 \\sim C21-
 C20 \\sim C7-C6
 with sigma of 0.005
 C54-C53 \\sim C56-C54 \\sim C55-C54 \\sim C70-C56 \\sim C71-C70 \\sim C70-C69
\\sim C57-C56 \\sim C53-C52
 \\sim C69-C68 \\sim C68-C67 \\sim C67-C57 \\sim C57-C51 \\sim C52-C51
 with sigma of 0.005
3. Uiso/Uaniso restraints and constraints
Uanis(S2) \\sim Ueq, Uanis(S1) \\sim Ueq, Uanis(S1) \\sim Ueq, Uanis(S2) \\sim
Ueq: with sigma of 0.005 and sigma for terminal atoms of 0.01
4. Others
 Fixed Uiso: C25(0.1) C26(0.1) C27(0.1) C28(0.1) C29(0.1) C30(0.1) C31(0.1)
 C38(0.1) C37(0.1) C36(0.1) C35(0.1) C34(0.1) C33(0.1) C32(0.1) C78(0.1)
 C77(0.1) C76(0.1) C75(0.1) C74(0.1) C73(0.1) C72(0.1) C79(0.1) C80(0.1)
 C81(0.1) C82(0.1) C83(0.1) C84(0.1) C85(0.1)
5.a Free rotating group:
 C25(C26,C27,C28,C29,C30,C31), C38(C37,C36,C35,C34,C33,C32), C78(C77,C76,C75,
 C74,C73,C72), C79(C80,C81,C82,C83,C84,C85)
5.b Ternary CH refined with riding coordinates:
 C28(H28), C35(H35), C75(H75), C82(H82)
5.c Secondary CH2 refined with riding coordinates:
 C26(H26A,H26B), C27(H27A,H27B), C29(H29A,H29B), C30(H30A,H30B), C37(H37A,
 H37B), C36(H36A,H36B), C34(H34A,H34B), C33(H33A,H33B), C77(H77A,H77B),
 C76(H76A,H76B), C74(H74A,H74B), C73(H73A,H73B), C80(H80A,H80B), C81(H81A,H81B),
  C83(H83A,H83B), C84(H84A,H84B)
5.d Aromatic/amide H refined with riding coordinates:
 C3(H3), C4(H4), C7(H7), C8(H8), C18(H18), C21(H21), C40(H40), C45(H45),
 C46(H46), C49(H49), C52(H52), C53(H53), C64(H64), C65(H65), C68(H68), C69(H69)
5.e Idealised Me refined as rotating group:
 C25(H25A,H25B,H25C), C31(H31A,H31B,H31C), C38(H38A,H38B,H38C), C32(H32A,H32B,
 H32C), C78(H78A,H78B,H78C), C72(H72A,H72B,H72C), C79(H79A,H79B,H79C), C85(H85A,
 H85B,H85C)
;
_olex2_submission_special_instructions 'No special instructions were received'

loop_
_space_group_symop_operation_xyz
'x, y, z'
'-x+1/2, y+1/2, -z+1/2'
'-x, -y, -z'
'x-1/2, -y-1/2, z-1/2'

loop_
_atom_site_label
_atom_site_type_symbol
_atom_site_fract_x
_atom_site_fract_y
_atom_site_fract_z
_atom_site_U_iso_or_equiv
_atom_site_adp_type
_atom_site_occupancy
_atom_site_site_symmetry_order
_atom_site_calc_flag
_atom_site_refinement_flags_posn
_atom_site_refinement_flags_adp
_atom_site_disorder_assembly
_atom_site_disorder_group
S1 S -0.1201(3) 0.48141(18) 0.3643(2) 0.0376(14) Uani 1 1 d . U . .
S2 S 0.1118(3) 0.40193(18) 0.6376(3) 0.0373(14) Uani 1 1 d . U . .
O1 O -0.4185(9) 0.3587(6) 0.1848(8) 0.061(5) Uiso 1 1 d D . . .
O2 O -0.2299(7) 0.4062(5) 0.3716(6) 0.036(3) Uiso 1 1 d D . . .
O3 O 0.0096(10) 0.1815(7) 0.0314(9) 0.076(6) Uiso 1 1 d D . . .
O4 O 0.1898(11) 0.2797(7) 0.1752(10) 0.084(6) Uiso 1 1 d . . . .
O5 O 0.0561(10) 0.2981(6) 0.6362(9) 0.072(5) Uiso 1 1 d D . . .
O6 O 0.0805(9) 0.2346(6) 0.8346(8) 0.068(5) Uiso 1 1 d D . . .
O7 O 0.6704(10) 0.3032(7) 0.7891(8) 0.075(5) Uiso 1 1 d D . . .
O8 O 0.6963(9) 0.2234(6) 0.9695(8) 0.069(5) Uiso 1 1 d D . . .
N1 N -0.3267(6) 0.3931(5) 0.2752(6) 0.035(4) Uiso 1 1 d D . . .
N3 N 0.0660(8) 0.2692(8) 0.7342(9) 0.079(7) Uiso 1 1 d D . . .
N4 N 0.6867(8) 0.2661(6) 0.8827(7) 0.067(6) Uiso 1 1 d D . . .
C1 C -0.3551(11) 0.3624(9) 0.2184(10) 0.073(8) Uiso 1 1 d D . . .
C2 C -0.2932(10) 0.3392(7) 0.2007(9) 0.029(5) Uiso 1 1 d . . . .
C3 C -0.3130(12) 0.3058(8) 0.1451(10) 0.043(6) Uiso 1 1 d . . . .
H3 H -0.363129 0.297634 0.123205 0.052 Uiso 1 1 calc R . . .
C4 C -0.2656(8) 0.2880(7) 0.1261(9) 0.037(5) Uiso 1 1 d D . . .
H4 H -0.281765 0.267984 0.089452 0.045 Uiso 1 1 calc R . . .
C5 C -0.1883(7) 0.2969(6) 0.1579(7) 0.029(5) Uiso 1 1 d D . . .
C6 C -0.1342(8) 0.2746(6) 0.1386(9) 0.045(6) Uiso 1 1 d D . . .
C7 C -0.1498(11) 0.2394(6) 0.0892(8) 0.029(5) Uiso 1 1 d D . . .
H7 H -0.199721 0.231058 0.066769 0.035 Uiso 1 1 calc R . . .
C8 C -0.0997(10) 0.2177(8) 0.0724(10) 0.045(6) Uiso 1 1 d D . . .
H8 H -0.114899 0.192923 0.041888 0.054 Uiso 1 1 calc R . . .
C10 C 0.0273(11) 0.2069(9) 0.0775(12) 0.082(9) Uiso 1 1 d D . . .
C9 C -0.0237(9) 0.2305(7) 0.0989(10) 0.054(7) Uiso 1 1 d D . . .
C11 C -0.0064(9) 0.2659(7) 0.1479(9) 0.040(6) Uiso 1 1 d D . . .
N2 N 0.1018(9) 0.2267(7) 0.1036(10) 0.081(7) Uiso 1 1 d D . . .
C12 C -0.0576(9) 0.2868(7) 0.1663(9) 0.050(6) Uiso 1 1 d D . . .
C13 C -0.1645(7) 0.3289(6) 0.2115(7) 0.027(5) Uiso 1 1 d D . . .
C14 C -0.2140(11) 0.3506(7) 0.2336(9) 0.032(5) Uiso 1 1 d . . . .
C15 C -0.2484(8) 0.3931(7) 0.3169(7) 0.040(6) Uiso 1 1 d D . . .
C16 C -0.1934(11) 0.3781(7) 0.2885(10) 0.033(5) Uiso 1 1 d . . . .
C17 C -0.1183(12) 0.3887(8) 0.3178(10) 0.039(6) Uiso 1 1 d . . . .
C18 C -0.0675(10) 0.3709(6) 0.2987(8) 0.027(5) Uiso 1 1 d D . . .
H18 H -0.017551 0.379664 0.320022 0.033 Uiso 1 1 calc R . . .
C19 C -0.0878(6) 0.3383(6) 0.2460(7) 0.026(5) Uiso 1 1 d D . . .
C20 C -0.0371(8) 0.3181(7) 0.2206(8) 0.042(6) Uiso 1 1 d D . . .
C21 C 0.0400(9) 0.3273(9) 0.2528(12) 0.061(7) Uiso 1 1 d D . . .
H21 H 0.055256 0.346509 0.290206 0.073 Uiso 1 1 calc R . . .
C22 C 0.0978(14) 0.3083(9) 0.2311(11) 0.064(7) Uiso 1 1 d D . . .
C23 C 0.0701(8) 0.2773(7) 0.1769(9) 0.047(6) Uiso 1 1 d D . . .
C24 C 0.1268(14) 0.2608(10) 0.1567(12) 0.087(10) Uiso 1 1 d D . . .
C39 C -0.0900(11) 0.4221(7) 0.3721(10) 0.034(5) Uiso 1 1 d . . . .
C40 C -0.0207(10) 0.4125(7) 0.4318(8) 0.022(4) Uiso 1 1 d . . . .
H40 H 0.007183 0.384303 0.442054 0.027 Uiso 1 1 calc R . . .
C41 C -0.0065(10) 0.4559(7) 0.4699(9) 0.029(5) Uiso 1 1 d . . . .
C42 C -0.0521(9) 0.4984(6) 0.4405(8) 0.011(4) Uiso 1 1 d . . . .
C43 C 0.0466(10) 0.4616(7) 0.5302(9) 0.023(5) Uiso 1 1 d . . . .
C44 C 0.0944(11) 0.4191(7) 0.5548(9) 0.032(5) Uiso 1 1 d . . . .
C45 C 0.1354(10) 0.3937(6) 0.5320(9) 0.026(5) Uiso 1 1 d . . . .
H45 H 0.135862 0.398481 0.490227 0.031 Uiso 1 1 calc R . . .
C46 C 0.1779(11) 0.3592(8) 0.5739(10) 0.039(6) Uiso 1 1 d . . . .
H46 H 0.210005 0.339161 0.562936 0.046 Uiso 1 1 calc R . . .
C47 C 0.1699(11) 0.3564(7) 0.6318(9) 0.031(5) Uiso 1 1 d . . . .
C48 C 0.2083(12) 0.3261(8) 0.6864(11) 0.044(6) Uiso 1 1 d . . . .
C49 C 0.2866(10) 0.3256(6) 0.7068(8) 0.021(4) Uiso 1 1 d . . . .
H49 H 0.310751 0.344889 0.686399 0.025 Uiso 1 1 calc R . . .
C50 C 0.3249(11) 0.2971(7) 0.7559(10) 0.034(5) Uiso 1 1 d . . . .
C51 C 0.4108(9) 0.2981(6) 0.7770(7) 0.029(5) Uiso 1 1 d D . . .
C52 C 0.4450(9) 0.3194(7) 0.7385(9) 0.043(6) Uiso 1 1 d D . . .
H52 H 0.415505 0.337361 0.702265 0.052 Uiso 1 1 calc R . . .
C53 C 0.5209(8) 0.3155(8) 0.7512(9) 0.049(6) Uiso 1 1 d D . . .
H53 H 0.542076 0.328562 0.723255 0.059 Uiso 1 1 calc R . . .
C54 C 0.5635(8) 0.2909(7) 0.8079(8) 0.051(6) Uiso 1 1 d D . . .
C55 C 0.6402(9) 0.2899(9) 0.8231(9) 0.071(8) Uiso 1 1 d D . . .
C56 C 0.5304(6) 0.2685(6) 0.8466(7) 0.030(5) Uiso 1 1 d D . . .
C57 C 0.4533(7) 0.2695(7) 0.8294(8) 0.041(6) Uiso 1 1 d D . . .
C58 C 0.2972(10) 0.2731(7) 0.7923(9) 0.024(5) Uiso 1 1 d . . . .
C59 C 0.2209(11) 0.2727(7) 0.7770(10) 0.036(5) Uiso 1 1 d . . . .
C60 C 0.1752(13) 0.2949(8) 0.7155(11) 0.047(6) Uiso 1 1 d . . . .
C61 C 0.0969(12) 0.2897(9) 0.6899(9) 0.067(8) Uiso 1 1 d D . . .
C62 C 0.1064(12) 0.2484(8) 0.7978(9) 0.054(7) Uiso 1 1 d D . . .
C63 C 0.1858(12) 0.2492(8) 0.8094(11) 0.045(6) Uiso 1 1 d . . . .
C64 C 0.2279(12) 0.2213(8) 0.8675(10) 0.042(6) Uiso 1 1 d . . . .
H64 H 0.205583 0.203879 0.891277 0.051 Uiso 1 1 calc R . . .
C65 C 0.3075(13) 0.2233(9) 0.8845(12) 0.054(7) Uiso 1 1 d . . . .
H65 H 0.338246 0.207757 0.922619 0.065 Uiso 1 1 calc R . . .
C66 C 0.3396(11) 0.2459(7) 0.8493(10) 0.033(5) Uiso 1 1 d . . . .
C67 C 0.4233(9) 0.2460(6) 0.8697(7) 0.030(5) Uiso 1 1 d D . . .
C68 C 0.4672(8) 0.2224(7) 0.9270(8) 0.042(6) Uiso 1 1 d D . . .
H68 H 0.446149 0.207802 0.954065 0.050 Uiso 1 1 calc R . . .
C69 C 0.5438(8) 0.2215(7) 0.9419(9) 0.040(6) Uiso 1 1 d D . . .
H69 H 0.574762 0.205888 0.979801 0.049 Uiso 1 1 calc R . . .
C70 C 0.5756(7) 0.2434(7) 0.9018(7) 0.036(5) Uiso 1 1 d D . . .
C71 C 0.6531(7) 0.2421(8) 0.9228(8) 0.058(7) Uiso 1 1 d D . . .
C25 C 0.2473(12) 0.1127(7) 0.2203(10) 0.100 Uiso 1 1 d . . A -1
H25A H 0.293459 0.130194 0.233515 0.150 Uiso 1 1 calc GR . A -1
H25B H 0.254034 0.081613 0.204542 0.150 Uiso 1 1 calc GR . A -1
H25C H 0.232491 0.109107 0.257157 0.150 Uiso 1 1 calc GR . A -1
C26 C 0.1877(10) 0.1394(6) 0.1664(9) 0.100 Uiso 1 1 d G . A -1
H26A H 0.154316 0.154493 0.184452 0.120 Uiso 1 1 calc R . A -1
H26B H 0.158430 0.116695 0.133181 0.120 Uiso 1 1 calc R . A -1
C27 C 0.2183(8) 0.1769(6) 0.1346(7) 0.100 Uiso 1 1 d G . A -1
H27A H 0.247608 0.199490 0.167881 0.120 Uiso 1 1 calc R . A -1
H27B H 0.251738 0.161705 0.116642 0.120 Uiso 1 1 calc R . A -1
C28 C 0.1593(7) 0.2038(6) 0.0806(8) 0.100 Uiso 1 1 d DG . A -1
H28 H 0.132578 0.180514 0.046488 0.120 Uiso 1 1 calc R . A -1
C29 C 0.1901(8) 0.2414(6) 0.0489(8) 0.100 Uiso 1 1 d G . A -1
H29A H 0.219352 0.263931 0.082281 0.120 Uiso 1 1 calc R . A -1
H29B H 0.223496 0.226180 0.030999 0.120 Uiso 1 1 calc R . A -1
C30 C 0.1310(10) 0.2683(6) -0.0050(9) 0.100 Uiso 1 1 d G . A -1
H30A H 0.101653 0.245813 -0.038414 0.120 Uiso 1 1 calc R . A -1
H30B H 0.097650 0.283649 0.012863 0.120 Uiso 1 1 calc R . A -1
C31 C 0.1625(13) 0.3056(7) -0.0364(10) 0.100 Uiso 1 1 d G . A -1
H31A H 0.122320 0.321379 -0.070795 0.150 Uiso 1 1 calc GR . A -1
H31B H 0.195212 0.290716 -0.054620 0.150 Uiso 1 1 calc GR . A -1
H31C H 0.190112 0.328760 -0.003952 0.150 Uiso 1 1 calc GR . A -1
C38 C -0.3373(10) 0.5417(6) 0.2358(9) 0.100 Uiso 1 1 d . . B -1
H38A H -0.330120 0.560370 0.274426 0.150 Uiso 1 1 calc GR . B -1
H38B H -0.383432 0.550956 0.201311 0.150 Uiso 1 1 calc GR . B -1
H38C H -0.296432 0.547205 0.221796 0.150 Uiso 1 1 calc GR . B -1
C37 C -0.3406(9) 0.4880(5) 0.2515(8) 0.100 Uiso 1 1 d G . B -1
H37A H -0.377291 0.472949 0.213056 0.120 Uiso 1 1 calc R . B -1
H37B H -0.292315 0.474054 0.257724 0.120 Uiso 1 1 calc R . B -1
C36 C -0.3594(8) 0.4747(5) 0.3107(6) 0.100 Uiso 1 1 d G . B -1
H36A H -0.401807 0.492868 0.311547 0.120 Uiso 1 1 calc R . B -1
H36B H -0.316904 0.479799 0.351482 0.120 Uiso 1 1 calc R . B -1
C35 C -0.3783(7) 0.4213(5) 0.2991(7) 0.100 Uiso 1 1 d DG . B -1
H35 H -0.427441 0.420079 0.262950 0.120 Uiso 1 1 calc R . B -1
C34 C -0.3927(9) 0.4061(5) 0.3611(6) 0.100 Uiso 1 1 d G . B -1
H34A H -0.346673 0.407561 0.399775 0.120 Uiso 1 1 calc R . B -1
H34B H -0.429313 0.427033 0.367827 0.120 Uiso 1 1 calc R . B -1
C33 C -0.4214(9) 0.3558(5) 0.3491(9) 0.100 Uiso 1 1 d G . B -1
H33A H -0.379413 0.334861 0.354454 0.120 Uiso 1 1 calc R . B -1
H33B H -0.455587 0.353467 0.303586 0.120 Uiso 1 1 calc R . B -1
C32 C -0.4614(12) 0.3365(6) 0.3918(11) 0.100 Uiso 1 1 d G . B -1
H32A H -0.493524 0.360883 0.397530 0.150 Uiso 1 1 calc GR . B -1
H32B H -0.425084 0.327402 0.433881 0.150 Uiso 1 1 calc GR . B -1
H32C H -0.490787 0.309122 0.370856 0.150 Uiso 1 1 calc GR . B -1
C78 C 0.8181(13) 0.3545(7) 1.0363(9) 0.100 Uiso 1 1 d . . C -1
H78A H 0.869866 0.358805 1.042828 0.150 Uiso 1 1 calc GR . C -1
H78B H 0.814252 0.332099 1.067999 0.150 Uiso 1 1 calc GR . C -1
H78C H 0.797180 0.384695 1.041562 0.150 Uiso 1 1 calc GR . C -1
C77 C 0.7761(10) 0.3357(6) 0.9683(9) 0.100 Uiso 1 1 d G . C -1
H77A H 0.776557 0.359813 0.936605 0.120 Uiso 1 1 calc R . C -1
H77B H 0.724421 0.330268 0.962736 0.120 Uiso 1 1 calc R . C -1
C76 C 0.8082(8) 0.2900(5) 0.9541(7) 0.100 Uiso 1 1 d G . C -1
H76A H 0.859991 0.295565 0.959828 0.120 Uiso 1 1 calc R . C -1
H76B H 0.807855 0.266032 0.985926 0.120 Uiso 1 1 calc R . C -1
C75 C 0.7666(7) 0.2709(5) 0.8862(7) 0.100 Uiso 1 1 d DG . C -1
H75 H 0.767606 0.295174 0.854277 0.120 Uiso 1 1 calc R . C -1
C74 C 0.7988(8) 0.2253(5) 0.8721(7) 0.100 Uiso 1 1 d G . C -1
H74A H 0.798447 0.201325 0.903891 0.120 Uiso 1 1 calc R . C -1
H74B H 0.850550 0.230907 0.877816 0.120 Uiso 1 1 calc R . C -1
C73 C 0.7574(10) 0.2061(6) 0.8042(8) 0.100 Uiso 1 1 d G . C -1
H73A H 0.705613 0.200538 0.798397 0.120 Uiso 1 1 calc R . C -1
H73B H 0.757813 0.230072 0.772332 0.120 Uiso 1 1 calc R . C -1
C72 C 0.7900(13) 0.1605(7) 0.7907(10) 0.100 Uiso 1 1 d G . C -1
H72A H 0.843044 0.160282 0.815148 0.150 Uiso 1 1 calc GR . C -1
H72B H 0.780199 0.158332 0.744533 0.150 Uiso 1 1 calc GR . C -1
H72C H 0.767491 0.133742 0.803687 0.150 Uiso 1 1 calc GR . C -1
C79 C -0.0789(13) 0.1648(7) 0.6033(10) 0.100 Uiso 1 1 d . . D -1
H79A H -0.053158 0.135608 0.621734 0.150 Uiso 1 1 calc GR . D -1
H79B H -0.086704 0.166389 0.557499 0.150 Uiso 1 1 calc GR . D -1
H79C H -0.126359 0.165472 0.608069 0.150 Uiso 1 1 calc GR . D -1
C80 C -0.0327(10) 0.2067(7) 0.6386(9) 0.100 Uiso 1 1 d G . D -1
H80A H -0.029877 0.229598 0.606394 0.120 Uiso 1 1 calc R . D -1
H80B H 0.017778 0.195813 0.663929 0.120 Uiso 1 1 calc R . D -1
C81 C -0.0633(8) 0.2313(5) 0.6838(8) 0.100 Uiso 1 1 d G . D -1
H81A H -0.066159 0.208361 0.715918 0.120 Uiso 1 1 calc R . D -1
H81B H -0.113791 0.242140 0.658404 0.120 Uiso 1 1 calc R . D -1
C82 C -0.0174(7) 0.2733(6) 0.7194(8) 0.100 Uiso 1 1 d DG . D -1
H82 H -0.031389 0.296652 0.683380 0.120 Uiso 1 1 calc R . D -1
C83 C -0.0481(8) 0.2980(6) 0.7645(8) 0.100 Uiso 1 1 d G . D -1
H83A H -0.098636 0.308763 0.739068 0.120 Uiso 1 1 calc R . D -1
H83B H -0.050973 0.275063 0.796658 0.120 Uiso 1 1 calc R . D -1
C84 C -0.0025(10) 0.3401(6) 0.8001(9) 0.100 Uiso 1 1 d G . D -1
H84A H 0.048079 0.329445 0.825600 0.120 Uiso 1 1 calc R . D -1
H84B H 0.000272 0.363179 0.768063 0.120 Uiso 1 1 calc R . D -1
C85 C -0.0336(13) 0.3644(7) 0.8452(10) 0.100 Uiso 1 1 d G . D -1
H85A H -0.021484 0.397845 0.847973 0.150 Uiso 1 1 calc GR . D -1
H85B H -0.012358 0.350237 0.888119 0.150 Uiso 1 1 calc GR . D -1
H85C H -0.087069 0.360551 0.828241 0.150 Uiso 1 1 calc GR . D -1

loop_
_atom_site_aniso_label
_atom_site_aniso_U_11
_atom_site_aniso_U_22
_atom_site_aniso_U_33
_atom_site_aniso_U_23
_atom_site_aniso_U_13
_atom_site_aniso_U_12
S1 0.045(3) 0.020(3) 0.024(3) 0.000(2) -0.014(2) 0.004(2)
S2 0.046(3) 0.021(3) 0.027(3) 0.008(2) -0.007(2) 0.011(2)

loop_
_atom_type_symbol
_atom_type_description
_atom_type_scat_dispersion_real
_atom_type_scat_dispersion_imag
_atom_type_scat_source
C C 0.0000 0.0010 'International Tables Vol C Tables 4.2.6.8 and 6.1.1.4'
H H 0.0000 0.0000 'International Tables Vol C Tables 4.2.6.8 and 6.1.1.4'
N N 0.0010 0.0010 'International Tables Vol C Tables 4.2.6.8 and 6.1.1.4'
O O 0.0020 0.0020 'International Tables Vol C Tables 4.2.6.8 and 6.1.1.4'
S S 0.0440 0.0410 'International Tables Vol C Tables 4.2.6.8 and 6.1.1.4'

loop_
_geom_angle_atom_site_label_1
_geom_angle_atom_site_label_2
_geom_angle_atom_site_label_3
_geom_angle
_geom_angle_site_symmetry_1
C39 S1 C42 93.6(9) .
C47 S2 C44 90.1(9) .
C1 N1 C15 121.0(13) .
C1 N1 C35 121.7(13) .
C15 N1 C35 116.7(12) .
C61 N3 C62 127.3(15) .
C61 N3 C82 120.0(15) .
C62 N3 C82 112.4(15) .
C55 N4 C71 120.1(14) .
C55 N4 C75 106.0(11) .
C71 N4 C75 133.8(13) .
O1 C1 N1 124(2) .
O1 C1 C2 122.1(17) .
N1 C1 C2 113.2(14) .
C3 C2 C1 119.8(16) .
C14 C2 C1 123.5(16) .
C14 C2 C3 116.6(17) .
C2 C3 H3 118.7 .
C4 C3 C2 123(2) .
C4 C3 H3 118.7 .
C3 C4 H4 118.8 .
C3 C4 C5 122.5(19) .
C5 C4 H4 118.8 .
C4 C5 C6 122.5(13) .
C4 C5 C13 118.4(13) .
C6 C5 C13 119.1(12) .
C7 C6 C5 124.8(14) .
C7 C6 C12 112.7(13) .
C12 C6 C5 122.5(13) .
C6 C7 H7 117.5 .
C8 C7 C6 125.1(17) .
C8 C7 H7 117.5 .
C7 C8 H8 118.9 .
C7 C8 C9 122.1(19) .
C9 C8 H8 118.9 .
O3 C10 C9 123.9(19) .
O3 C10 N2 119.9(19) .
C9 C10 N2 113.9(15) .
C8 C9 C10 119.6(16) .
C8 C9 C11 114.0(16) .
C11 C9 C10 126.3(16) .
C12 C11 C9 123.3(14) .
C12 C11 C23 122.3(15) .
C23 C11 C9 114.4(17) .
C10 N2 C24 123.8(17) .
C10 N2 C28 116.6(14) .
C24 N2 C28 118.8(15) .
C6 C12 C20 115.3(15) .
C11 C12 C6 122.6(13) .
C11 C12 C20 121.6(13) .
C14 C13 C5 121.8(13) .
C14 C13 C19 117.5(13) .
C19 C13 C5 120.7(13) .
C13 C14 C2 117.9(16) .
C13 C14 C16 123.8(17) .
C16 C14 C2 117.9(18) .
O2 C15 N1 119.4(15) .
O2 C15 C16 122.0(15) .
N1 C15 C16 118.6(13) .
C14 C16 C15 121.2(17) .
C14 C16 C17 116.3(18) .
C17 C16 C15 122.5(17) .
C16 C17 C39 121.8(19) .
C18 C17 C16 123.6(19) .
C18 C17 C39 114.6(18) .
C17 C18 H18 119.9 .
C17 C18 C19 120.2(17) .
C19 C18 H18 119.9 .
C13 C19 C20 117.2(12) .
C18 C19 C13 118.1(12) .
C18 C19 C20 124.3(13) .
C12 C20 C19 124.5(14) .
C21 C20 C12 116.3(15) .
C21 C20 C19 119.1(15) .
C20 C21 H21 118.0 .
C20 C21 C22 124(2) .
C22 C21 H21 118.0 .
C23 C22 C21 114(2) .
C22 C23 C11 121.5(18) .
C22 C23 C24 112.2(17) .
C24 C23 C11 126.3(18) .
O4 C24 N2 122.2(19) .
O4 C24 C23 122.7(19) .
C23 C24 N2 114.2(18) .
C17 C39 S1 121.5(15) .
C17 C39 C40 122.5(17) .
C40 C39 S1 114.3(14) .
C39 C40 H40 127.3 .
C41 C40 C39 105.5(16) .
C41 C40 H40 127.3 .
C40 C41 C42 118.2(16) .
C43 C41 C40 125.5(17) .
C43 C41 C42 116.3(16) .
C41 C42 S1 107.9(12) .
C43 C42 S1 127.5(14) 3_566
C43 C42 C41 124.2(16) 3_566
C41 C43 C44 113.8(17) .
C42 C43 C41 119.4(17) 3_566
C42 C43 C44 126.8(17) 3_566
C43 C44 S2 116.2(14) .
C45 C44 S2 109.8(15) .
C45 C44 C43 133.4(18) .
C44 C45 H45 122.5 .
C44 C45 C46 115.1(19) .
C46 C45 H45 122.5 .
C45 C46 H46 122.4 .
C47 C46 C45 115.1(19) .
C47 C46 H46 122.4 .
C46 C47 S2 109.6(15) .
C46 C47 C48 128.5(19) .
C48 C47 S2 121.4(15) .
C49 C48 C47 115.4(19) .
C60 C48 C47 126(2) .
C60 C48 C49 119(2) .
C48 C49 H49 120.9 .
C50 C49 C48 118.1(18) .
C50 C49 H49 120.9 .
C49 C50 C51 116.2(17) .
C58 C50 C49 125.3(19) .
C58 C50 C51 117.9(17) .
C52 C51 C50 121.9(14) .
C52 C51 C57 118.9(15) .
C57 C51 C50 118.1(13) .
C51 C52 H52 118.3 .
C53 C52 C51 123.5(18) .
C53 C52 H52 118.3 .
C52 C53 H53 121.9 .
C52 C53 C54 116.3(17) .
C54 C53 H53 121.9 .
C53 C54 C55 116.2(12) .
C53 C54 C56 121.2(14) .
C56 C54 C55 122.5(14) .
O7 C55 N4 116.1(16) .
O7 C55 C54 125.6(16) .
C54 C55 N4 118.0(14) .
C54 C56 C57 121.2(11) .
C54 C56 C70 118.7(12) .
C57 C56 C70 120.1(11) .
C51 C57 C67 122.8(12) .
C56 C57 C51 118.3(12) .
C56 C57 C67 118.6(12) .
C50 C58 C59 120.2(18) .
C50 C58 C66 125.4(18) .
C59 C58 C66 114.4(17) .
C58 C59 C60 116.2(18) .
C63 C59 C58 126(2) .
C63 C59 C60 117(2) .
C48 C60 C59 119(2) .
C48 C60 C61 120(2) .
C61 C60 C59 120.9(19) .
O5 C61 N3 118(2) .
O5 C61 C60 127(2) .
C60 C61 N3 115.3(17) .
O6 C62 N3 126(2) .
O6 C62 C63 125.6(19) .
N3 C62 C63 108.2(15) .
C59 C63 C62 129(2) .
C59 C63 C64 120(2) .
C64 C63 C62 110.4(18) .
C63 C64 H64 123.3 .
C65 C64 C63 113(2) .
C65 C64 H64 123.3 .
C64 C65 H65 118.1 .
C66 C65 C64 124(2) .
C66 C65 H65 118.1 .
C58 C66 C67 117.0(16) .
C65 C66 C58 122(2) .
C65 C66 C67 121.1(18) .
C57 C67 C66 118.0(13) .
C57 C67 C68 122.9(15) .
C68 C67 C66 119.1(13) .
C67 C68 H68 121.6 .
C69 C68 C67 116.9(17) .
C69 C68 H68 121.6 .
C68 C69 H69 119.1 .
C68 C69 C70 121.9(16) .
C70 C69 H69 119.1 .
C56 C70 C69 119.6(13) .
C56 C70 C71 123.1(12) .
C71 C70 C69 117.1(12) .
O8 C71 N4 114.0(15) .
O8 C71 C70 128.5(16) .
C70 C71 N4 117.5(13) .
H25A C25 H25B 109.5 .
H25A C25 H25C 109.5 .
H25B C25 H25C 109.5 .
C26 C25 H25A 109.5 .
C26 C25 H25B 109.5 .
C26 C25 H25C 109.5 .
C25 C26 H26A 108.9 .
C25 C26 H26B 108.9 .
C25 C26 C27 113.3 .
H26A C26 H26B 107.7 .
C27 C26 H26A 108.9 .
C27 C26 H26B 108.9 .
C26 C27 H27A 108.8 .
C26 C27 H27B 108.8 .
H27A C27 H27B 107.7 .
C28 C27 C26 113.8 .
C28 C27 H27A 108.8 .
C28 C27 H27B 108.8 .
N2 C28 H28 107.1 .
C27 C28 N2 112.3(14) .
C27 C28 H28 107.1 .
C27 C28 C29 113.7 .
C29 C28 N2 109.1(13) .
C29 C28 H28 107.1 .
C28 C29 H29A 108.8 .
C28 C29 H29B 108.8 .
H29A C29 H29B 107.7 .
C30 C29 C28 113.7 .
C30 C29 H29A 108.8 .
C30 C29 H29B 108.8 .
C29 C30 H30A 108.9 .
C29 C30 H30B 108.9 .
H30A C30 H30B 107.8 .
C31 C30 C29 113.2 .
C31 C30 H30A 108.9 .
C31 C30 H30B 108.9 .
C30 C31 H31A 109.5 .
C30 C31 H31B 109.5 .
C30 C31 H31C 109.5 .
H31A C31 H31B 109.5 .
H31A C31 H31C 109.5 .
H31B C31 H31C 109.5 .
H38A C38 H38B 109.5 .
H38A C38 H38C 109.5 .
H38B C38 H38C 109.5 .
C37 C38 H38A 109.5 .
C37 C38 H38B 109.5 .
C37 C38 H38C 109.5 .
C38 C37 H37A 107.8 .
C38 C37 H37B 107.8 .
H37A C37 H37B 107.1 .
C36 C37 C38 118.2 .
C36 C37 H37A 107.8 .
C36 C37 H37B 107.8 .
C37 C36 H36A 111.3 .
C37 C36 H36B 111.3 .
C37 C36 C35 102.5 .
H36A C36 H36B 109.2 .
C35 C36 H36A 111.3 .
C35 C36 H36B 111.3 .
N1 C35 C36 114.7(10) .
N1 C35 H35 105.3 .
N1 C35 C34 121.5(11) .
C36 C35 H35 105.3 .
C36 C35 C34 103.3 .
C34 C35 H35 105.3 .
C35 C34 H34A 110.5 .
C35 C34 H34B 110.5 .
H34A C34 H34B 108.7 .
C33 C34 C35 106.2 .
C33 C34 H34A 110.5 .
C33 C34 H34B 110.5 .
C34 C33 H33A 107.9 .
C34 C33 H33B 107.9 .
C34 C33 C32 117.7 .
H33A C33 H33B 107.2 .
C32 C33 H33A 107.9 .
C32 C33 H33B 107.9 .
C33 C32 H32A 109.5 .
C33 C32 H32B 109.5 .
C33 C32 H32C 109.5 .
H32A C32 H32B 109.5 .
H32A C32 H32C 109.5 .
H32B C32 H32C 109.5 .
H78A C78 H78B 109.5 .
H78A C78 H78C 109.5 .
H78B C78 H78C 109.5 .
C77 C78 H78A 109.5 .
C77 C78 H78B 109.5 .
C77 C78 H78C 109.5 .
C78 C77 H77A 108.9 .
C78 C77 H77B 108.9 .
C78 C77 C76 113.2 .
H77A C77 H77B 107.8 .
C76 C77 H77A 108.9 .
C76 C77 H77B 108.9 .
C77 C76 H76A 108.8 .
C77 C76 H76B 108.8 .
H76A C76 H76B 107.7 .
C75 C76 C77 113.6 .
C75 C76 H76A 108.8 .
C75 C76 H76B 108.8 .
N4 C75 H75 108.5 .
C76 C75 N4 103.5(11) .
C76 C75 H75 108.5 .
C74 C75 N4 113.9(13) .
C74 C75 C76 113.6 .
C74 C75 H75 108.5 .
C75 C74 H74A 108.8 .
C75 C74 H74B 108.8 .
C75 C74 C73 113.7 .
H74A C74 H74B 107.7 .
C73 C74 H74A 108.8 .
C73 C74 H74B 108.8 .
C74 C73 H73A 108.9 .
C74 C73 H73B 108.9 .
H73A C73 H73B 107.7 .
C72 C73 C74 113.2 .
C72 C73 H73A 108.9 .
C72 C73 H73B 108.9 .
C73 C72 H72A 109.5 .
C73 C72 H72B 109.5 .
C73 C72 H72C 109.5 .
H72A C72 H72B 109.5 .
H72A C72 H72C 109.5 .
H72B C72 H72C 109.5 .
H79A C79 H79B 109.5 .
H79A C79 H79C 109.5 .
H79B C79 H79C 109.5 .
C80 C79 H79A 109.5 .
C80 C79 H79B 109.5 .
C80 C79 H79C 109.5 .
C79 C80 H80A 108.9 .
C79 C80 H80B 108.9 .
C79 C80 C81 113.3 .
H80A C80 H80B 107.7 .
C81 C80 H80A 108.9 .
C81 C80 H80B 108.9 .
C80 C81 H81A 108.8 .
C80 C81 H81B 108.8 .
C80 C81 C82 113.7 .
H81A C81 H81B 107.7 .
C82 C81 H81A 108.8 .
C82 C81 H81B 108.8 .
N3 C82 H82 99.8 .
C81 C82 N3 114.9(12) .
C81 C82 H82 99.8 .
C81 C82 C83 113.7 .
C83 C82 N3 122.8(12) .
C83 C82 H82 99.8 .
C82 C83 H83A 108.8 .
C82 C83 H83B 108.8 .
H83A C83 H83B 107.7 .
C84 C83 C82 113.8 .
C84 C83 H83A 108.8 .
C84 C83 H83B 108.8 .
C83 C84 H84A 108.9 .
C83 C84 H84B 108.9 .
H84A C84 H84B 107.7 .
C85 C84 C83 113.3 .
C85 C84 H84A 108.9 .
C85 C84 H84B 108.9 .
C84 C85 H85A 109.5 .
C84 C85 H85B 109.5 .
C84 C85 H85C 109.5 .
H85A C85 H85B 109.5 .
H85A C85 H85C 109.5 .
H85B C85 H85C 109.5 .

loop_
_geom_bond_atom_site_label_1
_geom_bond_atom_site_label_2
_geom_bond_distance
_geom_bond_site_symmetry_2
S1 C39 1.78(2) .
S1 C42 1.794(16) .
S2 C44 1.82(2) .
S2 C47 1.77(2) .
O1 C1 1.195(12) .
O2 C15 1.199(12) .
O3 C10 1.198(12) .
O4 C24 1.27(3) .
O5 C61 1.193(12) .
O6 C62 1.188(12) .
O7 C55 1.192(12) .
O8 C71 1.196(12) .
N1 C1 1.470(10) .
N1 C15 1.470(10) .
N1 C35 1.5404(10) .
N3 C61 1.468(10) .
N3 C62 1.469(10) .
N3 C82 1.551(9) .
N4 C55 1.470(10) .
N4 C71 1.470(10) .
N4 C75 1.552(9) .
C1 C2 1.56(3) .
C2 C3 1.50(3) .
C2 C14 1.49(3) .
C3 H3 0.9500 .
C3 C4 1.27(3) .
C4 H4 0.9500 .
C4 C5 1.439(6) .
C5 C6 1.439(6) .
C5 C13 1.440(6) .
C6 C7 1.439(6) .
C6 C12 1.439(6) .
C7 H7 0.9500 .
C7 C8 1.33(3) .
C8 H8 0.9500 .
C8 C9 1.433(10) .
C10 C9 1.435(10) .
C10 N2 1.470(10) .
C9 C11 1.433(10) .
C11 C12 1.36(3) .
C11 C23 1.433(10) .
N2 C24 1.470(10) .
N2 C28 1.552(9) .
C12 C20 1.439(6) .
C13 C14 1.39(3) .
C13 C19 1.438(6) .
C14 C16 1.38(3) .
C15 C16 1.51(3) .
C16 C17 1.40(3) .
C17 C18 1.33(3) .
C17 C39 1.48(3) .
C18 H18 0.9500 .
C18 C19 1.437(6) .
C19 C20 1.439(6) .
C20 C21 1.439(6) .
C21 H21 0.9500 .
C21 C22 1.50(3) .
C22 C23 1.433(10) .
C23 C24 1.433(10) .
C39 C40 1.53(3) .
C40 H40 0.9500 .
C40 C41 1.47(3) .
C41 C42 1.51(3) .
C41 C43 1.37(3) .
C42 C43 1.30(2) 3_566
C43 C44 1.51(3) .
C44 C45 1.32(3) .
C45 H45 0.9500 .
C45 C46 1.40(3) .
C46 H46 0.9500 .
C46 C47 1.37(3) .
C47 C48 1.45(3) .
C48 C49 1.43(3) .
C48 C60 1.40(3) .
C49 H49 0.9500 .
C49 C50 1.35(3) .
C50 C51 1.57(3) .
C50 C58 1.33(3) .
C51 C52 1.416(5) .
C51 C57 1.417(5) .
C52 H52 0.9500 .
C52 C53 1.416(5) .
C53 H53 0.9500 .
C53 C54 1.416(5) .
C54 C55 1.418(5) .
C54 C56 1.417(5) .
C56 C57 1.417(5) .
C56 C70 1.417(5) .
C57 C67 1.418(5) .
C58 C59 1.41(3) .
C58 C66 1.46(3) .
C59 C60 1.47(3) .
C59 C63 1.35(3) .
C60 C61 1.43(3) .
C62 C63 1.49(3) .
C63 C64 1.48(3) .
C64 H64 0.9500 .
C64 C65 1.47(3) .
C65 H65 0.9500 .
C65 C66 1.34(3) .
C66 C67 1.53(3) .
C67 C68 1.418(5) .
C68 H68 0.9500 .
C68 C69 1.416(5) .
C69 H69 0.9500 .
C69 C70 1.417(5) .
C70 C71 1.417(5) .
C25 H25A 0.9800 .
C25 H25B 0.9800 .
C25 H25C 0.9800 .
C25 C26 1.5304 .
C26 H26A 0.9900 .
C26 H26B 0.9900 .
C26 C27 1.5311 .
C27 H27A 0.9900 .
C27 H27B 0.9900 .
C27 C28 1.5298 .
C28 H28 1.0000 .
C28 C29 1.5309 .
C29 H29A 0.9900 .
C29 H29B 0.9900 .
C29 C30 1.5302 .
C30 H30A 0.9900 .
C30 H30B 0.9900 .
C30 C31 1.5298 .
C31 H31A 0.9800 .
C31 H31B 0.9800 .
C31 H31C 0.9800 .
C38 H38A 0.9800 .
C38 H38B 0.9800 .
C38 H38C 0.9800 .
C38 C37 1.5765 .
C37 H37A 0.9900 .
C37 H37B 0.9900 .
C37 C36 1.5527 .
C36 H36A 0.9900 .
C36 H36B 0.9900 .
C36 C35 1.5654 .
C35 H35 1.0000 .
C35 C34 1.5807 .
C34 H34A 0.9900 .
C34 H34B 0.9900 .
C34 C33 1.5272 .
C33 H33A 0.9900 .
C33 H33B 0.9900 .
C33 C32 1.5487 .
C32 H32A 0.9800 .
C32 H32B 0.9800 .
C32 H32C 0.9800 .
C78 H78A 0.9800 .
C78 H78B 0.9800 .
C78 H78C 0.9800 .
C78 C77 1.5298 .
C77 H77A 0.9900 .
C77 H77B 0.9900 .
C77 C76 1.5322 .
C76 H76A 0.9900 .
C76 H76B 0.9900 .
C76 C75 1.5315 .
C75 H75 1.0000 .
C75 C74 1.5299 .
C74 H74A 0.9900 .
C74 H74B 0.9900 .
C74 C73 1.5309 .
C73 H73A 0.9900 .
C73 H73B 0.9900 .
C73 C72 1.5296 .
C72 H72A 0.9800 .
C72 H72B 0.9800 .
C72 H72C 0.9800 .
C79 H79A 0.9800 .
C79 H79B 0.9800 .
C79 H79C 0.9800 .
C79 C80 1.5284 .
C80 H80A 0.9900 .
C80 H80B 0.9900 .
C80 C81 1.5302 .
C81 H81A 0.9900 .
C81 H81B 0.9900 .
C81 C82 1.5308 .
C82 H82 1.0000 .
C82 C83 1.5312 .
C83 H83A 0.9900 .
C83 H83B 0.9900 .
C83 C84 1.5308 .
C84 H84A 0.9900 .
C84 H84B 0.9900 .
C84 C85 1.5295 .
C85 H85A 0.9800 .
C85 H85B 0.9800 .
C85 H85C 0.9800 .

loop_
_smtbx_masks_void_nr
_smtbx_masks_void_average_x
_smtbx_masks_void_average_y
_smtbx_masks_void_average_z
_smtbx_masks_void_volume
_smtbx_masks_void_count_electrons
1 -0.100 -0.371 -0.946 5863.1 2071.0
